data_2226337
loop_
_publ_author_name
'Ay, Ahmet Nedim'
'K\"ose, Dursun Ali'
'Tercan, Bar\?i\,s'
'Y\"uksel, Fatma'
'H\"okelek, Tuncer'

_publ_section_title
;
 Tetraaquabis(orotato-\k<i>O</i>)cobalt(II) dihydrate
;
_journal_coeditor_code XU2754
_journal_issue 6
_journal_name_full 'Acta Crystallographica Section E'
_journal_page_first m612
_journal_page_last m613
_journal_paper_doi 10.1107/S1600536810015837
_journal_volume 66
_journal_year 2010
_chemical_formula_iupac '[Co (C5 H3 N2 O4)2 (H2 O)4], 2H2 O'
_chemical_formula_moiety 'C10 H14 Co N4 O12, 2(H2 O)'
_chemical_formula_sum 'C10 H18 Co N4 O14'
_chemical_formula_weight 477.21
_chemical_name_systematic
;
Tetraaquabis(orotato-\k<i>O</i>)cobalt(II) dihydrate
;
_space_group_IT_number 14
_symmetry_cell_setting monoclinic
_symmetry_space_group_name_Hall '-P 2ybc'
_symmetry_space_group_name_H-M 'P 1 21/c 1'
_atom_sites_solution_hydrogens geom
_atom_sites_solution_primary direct
_atom_sites_solution_secondary difmap
_audit_creation_method SHELXL-97
_cell_angle_alpha 90.00
_cell_angle_beta 92.224(3)
_cell_angle_gamma 90.00
_cell_formula_units_Z 2
_cell_length_a 9.8715(5)
_cell_length_b 13.1514(7)
_cell_length_c 6.7281(3)
_cell_measurement_reflns_used 2967
_cell_measurement_temperature 100(2)
_cell_measurement_theta_max 24.2881
_cell_measurement_theta_min 2.1548
_cell_volume 872.81(8)
_computing_cell_refinement 'SAINT (Bruker, 2007)'
_computing_data_collection 'APEX2 (Bruker, 2007)'
_computing_data_reduction 'SAINT (Bruker, 2007)'
_computing_molecular_graphics 'Mercury (Macrae <i>et al.</i>,  2006)'
_computing_publication_material 'WinGX (Farrugia, 1999) and PLATON (Spek, 2009)'
_computing_structure_refinement 'SHELXL97 (Sheldrick, 2008)'
_computing_structure_solution 'SHELXS97 (Sheldrick, 2008)'
_diffrn_ambient_temperature 100(2)
_diffrn_measured_fraction_theta_full 0.984
_diffrn_measured_fraction_theta_max 0.984
_diffrn_measurement_device_type 'Bruker Kappa APEXII CCD area-detector diffractometer'
_diffrn_measurement_method '\f and \w scans'
_diffrn_radiation_monochromator graphite
_diffrn_radiation_source 'fine-focus sealed tube'
_diffrn_radiation_type MoK\a
_diffrn_radiation_wavelength 0.71073
_diffrn_reflns_av_R_equivalents 0.0242
_diffrn_reflns_av_sigmaI/netI 0.0256
_diffrn_reflns_limit_h_max 11
_diffrn_reflns_limit_h_min -12
_diffrn_reflns_limit_k_max 12
_diffrn_reflns_limit_k_min -17
_diffrn_reflns_limit_l_max 8
_diffrn_reflns_limit_l_min -8
_diffrn_reflns_number 6413
_diffrn_reflns_theta_full 27.65
_diffrn_reflns_theta_max 27.65
_diffrn_reflns_theta_min 2.06
_diffrn_standards_number 0
_exptl_absorpt_coefficient_mu 1.070
_exptl_absorpt_correction_T_max 0.8512
_exptl_absorpt_correction_T_min 0.7748
_exptl_absorpt_correction_type multi-scan
_exptl_absorpt_process_details '(SADABS; Bruker, 2005)'
_exptl_crystal_colour pink
_exptl_crystal_density_diffrn 1.816
_exptl_crystal_density_method 'not measured'
_exptl_crystal_description block
_exptl_crystal_F_000 490
_exptl_crystal_size_max 0.35
_exptl_crystal_size_mid 0.20
_exptl_crystal_size_min 0.15
_refine_diff_density_max 1.987
_refine_diff_density_min -0.489
_refine_ls_extinction_method none
_refine_ls_goodness_of_fit_ref 1.111
_refine_ls_hydrogen_treatment mixed
_refine_ls_matrix_type full
_refine_ls_number_parameters 164
_refine_ls_number_reflns 2006
_refine_ls_number_restraints 11
_refine_ls_restrained_S_all 1.266
_refine_ls_R_factor_all 0.0580
_refine_ls_R_factor_gt 0.0563
_refine_ls_shift/su_max 0.000
_refine_ls_shift/su_mean 0.000
_refine_ls_structure_factor_coef Fsqd
_refine_ls_weighting_details 'calc w=1/[\s^2^(Fo^2^)+(0.1060P)^2^+1.3319P] where P=(Fo^2^+2Fc^2^)/3'
_refine_ls_weighting_scheme calc
_refine_ls_wR_factor_gt 0.1664
_refine_ls_wR_factor_ref 0.1679
_reflns_number_gt 1905
_reflns_number_total 2006
_reflns_threshold_expression I>2\s(I)
_cod_data_source_file xu2754.cif
_cod_data_source_block I
_cod_original_sg_symbol_H-M 'P 21/c'
_cod_database_code 2226337
_cod_database_fobs_code 2226337

loop_
_symmetry_equiv_pos_as_xyz
'x, y, z'
'-x, y+1/2, -z+1/2'
'-x, -y, -z'
'x, -y-1/2, z-1/2'

loop_
_atom_site_type_symbol
_atom_site_label
_atom_site_fract_x
_atom_site_fract_y
_atom_site_fract_z
_atom_site_U_iso_or_equiv
_atom_site_adp_type
_atom_site_calc_flag
_atom_site_refinement_flags
_atom_site_occupancy
_atom_site_disorder_assembly
_atom_site_disorder_group
Co Co1 0.0000 0.0000 0.0000 0.0219(3) Uani d S 1 . .
O O1 -0.1500(2) 0.0836(2) 0.1269(4) 0.0294(6) Uani d . 1 . .
O O2 -0.3106(3) -0.0336(2) 0.1649(5) 0.0388(7) Uani d . 1 . .
O O3 -0.3502(3) 0.4086(2) 0.1788(5) 0.0387(7) Uani d . 1 . .
O O4 -0.7136(3) 0.2040(2) 0.2605(5) 0.0388(7) Uani d . 1 . .
O O5 -0.0640(3) -0.1370(2) 0.1312(4) 0.0310(6) Uani d D 1 . .
H H51 -0.158(2) -0.137(5) 0.127(9) 0.067 Uiso d D 1 . .
H H52 -0.038(7) -0.200(3) 0.092(12) 0.09(3) Uiso d D 1 . .
O O6 0.1274(3) 0.0294(2) 0.2535(4) 0.0319(6) Uani d D 1 . .
H H61 0.175(5) 0.092(2) 0.259(8) 0.060(18) Uiso d D 1 . .
H H62 0.191(5) -0.021(3) 0.278(9) 0.057(18) Uiso d D 1 . .
O O7 0.0502(4) 0.6880(2) 0.0068(5) 0.0399(7) Uani d D 1 . .
H H71 0.010(7) 0.656(5) -0.106(6) 0.08(2) Uiso d D 1 . .
H H72 0.047(8) 0.639(4) 0.114(7) 0.09(3) Uiso d D 1 . .
N N1 -0.3185(3) 0.2368(2) 0.1577(5) 0.0251(6) Uani d D 1 . .
H H1 -0.240(3) 0.250(5) 0.127(9) 0.053(16) Uiso d D 1 . .
N N2 -0.5297(3) 0.3038(2) 0.2173(5) 0.0269(6) Uani d D 1 . .
H H2 -0.573(7) 0.358(4) 0.229(12) 0.09(3) Uiso d D 1 . .
C C1 -0.2701(3) 0.0542(3) 0.1553(5) 0.0224(7) Uani d . 1 . .
C C2 -0.3695(3) 0.1405(3) 0.1770(5) 0.0216(6) Uani d . 1 . .
C C3 -0.3958(3) 0.3223(3) 0.1841(5) 0.0248(7) Uani d . 1 . .
C C4 -0.5914(3) 0.2099(3) 0.2312(5) 0.0243(7) Uani d . 1 . .
C C5 -0.5017(3) 0.1247(3) 0.2120(5) 0.0226(7) Uani d . 1 . .
H H5 -0.5345 0.0588 0.2236 0.027 Uiso calc R 1 . .

loop_
_atom_site_aniso_label
_atom_site_aniso_U_11
_atom_site_aniso_U_22
_atom_site_aniso_U_33
_atom_site_aniso_U_12
_atom_site_aniso_U_13
_atom_site_aniso_U_23
Co1 0.0145(4) 0.0152(4) 0.0363(4) 0.00237(19) 0.0044(3) -0.0016(2)
O1 0.0167(11) 0.0196(12) 0.0525(16) 0.0007(9) 0.0096(10) -0.0062(10)
O2 0.0304(15) 0.0164(14) 0.071(2) -0.0017(11) 0.0170(13) 0.0004(13)
O3 0.0296(14) 0.0192(13) 0.0672(19) -0.0064(11) 0.0013(12) -0.0018(12)
O4 0.0164(12) 0.0321(15) 0.068(2) -0.0008(10) 0.0099(12) -0.0026(13)
O5 0.0220(12) 0.0229(13) 0.0488(16) 0.0000(10) 0.0085(10) 0.0044(11)
O6 0.0227(13) 0.0267(14) 0.0460(15) 0.0023(11) -0.0015(10) -0.0024(12)
O7 0.0453(18) 0.0282(15) 0.0462(17) 0.0016(13) 0.0007(13) 0.0015(12)
N1 0.0180(13) 0.0189(15) 0.0389(16) -0.0018(11) 0.0071(11) -0.0014(11)
N2 0.0189(14) 0.0178(14) 0.0441(17) 0.0032(11) 0.0045(11) -0.0049(12)
C1 0.0147(14) 0.0176(15) 0.0351(16) 0.0007(12) 0.0038(11) -0.0011(12)
C2 0.0180(14) 0.0195(16) 0.0276(15) 0.0025(12) 0.0042(11) -0.0022(12)
C3 0.0203(16) 0.0181(16) 0.0359(17) -0.0002(12) 0.0001(12) -0.0027(12)
C4 0.0157(14) 0.0205(16) 0.0369(17) -0.0008(12) 0.0046(12) -0.0051(13)
C5 0.0165(14) 0.0159(15) 0.0358(17) 0.0006(11) 0.0055(12) 0.0000(12)

loop_
_atom_type_symbol
_atom_type_description
_atom_type_scat_dispersion_real
_atom_type_scat_dispersion_imag
_atom_type_scat_source
C C 0.0033 0.0016 'International Tables Vol C Tables 4.2.6.8 and 6.1.1.4'
H H 0.0000 0.0000 'International Tables Vol C Tables 4.2.6.8 and 6.1.1.4'
Co Co 0.3494 0.9721 'International Tables Vol C Tables 4.2.6.8 and 6.1.1.4'
N N 0.0061 0.0033 'International Tables Vol C Tables 4.2.6.8 and 6.1.1.4'
O O 0.0106 0.0060 'International Tables Vol C Tables 4.2.6.8 and 6.1.1.4'

loop_
_geom_angle_atom_site_label_1
_geom_angle_atom_site_label_2
_geom_angle_atom_site_label_3
_geom_angle_site_symmetry_1
_geom_angle_site_symmetry_3
_geom_angle
_geom_angle_publ_flag
O1 Co1 O1 . 3 180.00(14) ?
O1 Co1 O5 . . 92.89(10) ?
O1 Co1 O5 3 . 87.11(10) ?
O1 Co1 O5 . 3 87.11(10) ?
O1 Co1 O5 3 3 92.89(10) ?
O1 Co1 O6 . . 89.00(11) ?
O1 Co1 O6 3 . 91.00(11) ?
O1 Co1 O6 . 3 91.00(11) ?
O1 Co1 O6 3 3 89.00(11) ?
O5 Co1 O5 3 . 180.00(19) ?
O5 Co1 O6 . . 89.84(11) ?
O5 Co1 O6 3 . 90.16(11) ?
O5 Co1 O6 . 3 90.16(11) ?
O5 Co1 O6 3 3 89.84(11) ?
O6 Co1 O6 3 . 180.00(10) ?
C1 O1 Co1 . . 126.3(2) ?
Co1 O5 H51 . . 108(4) ?
Co1 O5 H52 . . 124(5) ?
H52 O5 H51 . . 107(4) ?
Co1 O6 H61 . . 118(3) ?
Co1 O6 H62 . . 113(4) ?
H61 O6 H62 . . 107(4) ?
H71 O7 H72 . . 107(4) ?
C2 N1 C3 . . 122.5(3) ?
C2 N1 H1 . . 124(4) ?
C3 N1 H1 . . 113(4) ?
C3 N2 C4 . . 126.8(3) ?
C3 N2 H2 . . 112(6) ?
C4 N2 H2 . . 121(6) ?
O1 C1 C2 . . 113.6(3) ?
O2 C1 O1 . . 127.2(3) ?
O2 C1 C2 . . 119.2(3) ?
N1 C2 C1 . . 116.3(3) ?
C5 C2 N1 . . 121.3(3) ?
C5 C2 C1 . . 122.4(3) ?
O3 C3 N1 . . 123.4(3) ?
O3 C3 N2 . . 121.8(3) ?
N2 C3 N1 . . 114.8(3) ?
O4 C4 N2 . . 120.2(3) ?
O4 C4 C5 . . 125.2(3) ?
N2 C4 C5 . . 114.6(3) ?
C2 C5 C4 . . 119.9(3) ?
C2 C5 H5 . . 120.0 ?
C4 C5 H5 . . 120.0 ?

loop_
_geom_bond_atom_site_label_1
_geom_bond_atom_site_label_2
_geom_bond_site_symmetry_2
_geom_bond_distance
_geom_bond_publ_flag
Co1 O1 . 2.056(2) yes
Co1 O1 3 2.056(2) ?
Co1 O5 . 2.113(3) yes
Co1 O5 3 2.113(3) ?
Co1 O6 . 2.115(3) yes
Co1 O6 3 2.115(3) ?
O1 C1 . 1.269(4) ?
O2 C1 . 1.224(5) ?
O3 C3 . 1.222(5) ?
O4 C4 . 1.232(4) ?
O5 H51 . 0.93(2) ?
O5 H52 . 0.91(5) ?
O6 H61 . 0.95(2) ?
O6 H62 . 0.92(5) ?
O7 H71 . 0.94(5) ?
O7 H72 . 0.97(5) ?
N1 C2 . 1.371(4) ?
N1 C3 . 1.374(5) ?
N1 H1 . 0.83(2) ?
N2 C3 . 1.371(4) ?
N2 C4 . 1.382(4) ?
N2 H2 . 0.84(6) ?
C2 C1 . 1.510(4) ?
C2 C5 . 1.351(4) ?
C5 C4 . 1.437(5) ?
C5 H5 . 0.9300 ?

loop_
_geom_hbond_atom_site_label_D
_geom_hbond_atom_site_label_H
_geom_hbond_atom_site_label_A
_geom_hbond_site_symmetry_A
_geom_hbond_distance_DH
_geom_hbond_distance_HA
_geom_hbond_distance_DA
_geom_hbond_angle_DHA
_geom_hbond_publ_flag
N1 H1 O7 6_565 0.83(4) 2.26(4) 3.073(4) 167(5) yes
N2 H2 O2 6_655 0.84(6) 1.98(6) 2.790(4) 162(7) yes
O5 H51 O2 . 0.93(2) 2.05(5) 2.805(4) 137(5) yes
O5 H52 O7 6_535 0.91(5) 1.82(5) 2.710(4) 167(6) yes
O6 H61 O4 1_655 0.95(3) 1.84(4) 2.781(4) 173(5) yes
O6 H62 O3 2_545 0.92(5) 1.84(5) 2.737(4) 164(4) yes
O7 H71 O5 6_545 0.94(5) 1.90(5) 2.808(4) 160(6) yes
O7 H72 O1 6_555 0.97(5) 2.11(5) 2.957(4) 145(6) yes
O7 H72 O6 6_555 0.97(5) 2.44(7) 3.201(4) 135(6) yes
C5 H5 O3 6_645 0.9300 2.38 3.292(5) 165 yes

loop_
_geom_torsion_atom_site_label_1
_geom_torsion_atom_site_label_2
_geom_torsion_atom_site_label_3
_geom_torsion_atom_site_label_4
_geom_torsion_site_symmetry_1
_geom_torsion_site_symmetry_2
_geom_torsion_site_symmetry_3
_geom_torsion_site_symmetry_4
_geom_torsion
_geom_torsion_publ_flag
O5 Co1 O1 C1 . . . . -36.3(3) ?
O5 Co1 O1 C1 3 . . . 143.7(3) ?
O6 Co1 O1 C1 . . . . -126.1(3) ?
O6 Co1 O1 C1 3 . . . 53.9(3) ?
Co1 O1 C1 O2 . . . . 21.4(5) ?
Co1 O1 C1 C2 . . . . -158.2(2) ?
C3 N1 C2 C1 . . . . -176.5(3) ?
C3 N1 C2 C5 . . . . 3.9(5) ?
C2 N1 C3 O3 . . . . 175.6(4) ?
C2 N1 C3 N2 . . . . -4.4(5) ?
C4 N2 C3 O3 . . . . -178.3(4) ?
C4 N2 C3 N1 . . . . 1.7(5) ?
C3 N2 C4 O4 . . . . -179.6(4) ?
C3 N2 C4 C5 . . . . 1.3(5) ?
N1 C2 C1 O1 . . . . 1.8(5) ?
N1 C2 C1 O2 . . . . -177.8(3) ?
C5 C2 C1 O1 . . . . -178.7(3) ?
C5 C2 C1 O2 . . . . 1.8(5) ?
N1 C2 C5 C4 . . . . -0.5(5) ?
C1 C2 C5 C4 . . . . 180.0(3) ?
C2 C5 C4 O4 . . . . 179.0(4) ?
C2 C5 C4 N2 . . . . -1.9(5) ?
